data_4081508
loop_
_publ_author_name
'Herrero, Marta'
'Sevilla, Raquel'
'Casado, Carmen M.'
'Losada, Jos\'e'
'Garc\?\'ia-Armada, Pilar'
'Rodr\?\'iguez-Di\'eguez, Antonio'
'Briones, David'
'Alonso, Beatriz'

_publ_section_title
;
 Synthesis and Electrochemistry of ((Diferrocenylsilyl)propyl)- and
 ((Triferrocenylsilyl)propyl)triethoxysilanes
;
_journal_issue 20
_journal_name_full Organometallics
_journal_page_first 5826
_journal_paper_doi 10.1021/om400387c
_journal_volume 32
_journal_year 2013
_chemical_formula_sum 'C30 H28 Fe3 Si'
_chemical_formula_weight 584.16
_chemical_name_systematic
;
 ?
;
_space_group_IT_number 147
_symmetry_cell_setting hexagonal
_symmetry_space_group_name_Hall '-P 3'
_symmetry_space_group_name_H-M 'P -3'
_atom_sites_solution_hydrogens geom
_atom_sites_solution_primary direct
_atom_sites_solution_secondary difmap
_audit_creation_method SHELXL-97
_cell_angle_alpha 90.00
_cell_angle_beta 90.00
_cell_angle_gamma 120.00
_cell_formula_units_Z 2
_cell_length_a 16.0660(16)
_cell_length_b 16.0660(16)
_cell_length_c 5.9225(6)
_cell_measurement_reflns_used 4205
_cell_measurement_temperature 293(2)
_cell_measurement_theta_max 24.28
_cell_measurement_theta_min 2.93
_cell_volume 1323.9(2)
_computing_cell_refinement 'Bruker smart'
_computing_data_collection 'Bruker smart'
_computing_data_reduction 'Bruker smart'
_computing_molecular_graphics 'Bruker SHELXTL'
_computing_publication_material 'SHELXL-97 (Sheldrick, 1997)'
_computing_structure_refinement 'SHELXL-97 (Sheldrick, 1997)'
_computing_structure_solution 'SHELXL-97 (Sheldrick, 1990)'
_diffrn_ambient_temperature 293(2)
_diffrn_measured_fraction_theta_full 0.998
_diffrn_measured_fraction_theta_max 0.998
_diffrn_measurement_device_type 'Bruker Axs APEX automatic diffractometer'
_diffrn_measurement_method 'phi and omega scans'
_diffrn_radiation_monochromator graphite
_diffrn_radiation_source 'fine-focus sealed tube'
_diffrn_radiation_type MoK\a
_diffrn_radiation_wavelength 0.71069
_diffrn_reflns_av_R_equivalents 0.0345
_diffrn_reflns_av_sigmaI/netI 0.0216
_diffrn_reflns_limit_h_max 20
_diffrn_reflns_limit_h_min -20
_diffrn_reflns_limit_k_max 20
_diffrn_reflns_limit_k_min -20
_diffrn_reflns_limit_l_max 7
_diffrn_reflns_limit_l_min -7
_diffrn_reflns_number 14680
_diffrn_reflns_theta_full 26.99
_diffrn_reflns_theta_max 26.99
_diffrn_reflns_theta_min 1.46
_exptl_absorpt_coefficient_mu 1.683
_exptl_absorpt_correction_T_max 0.746
_exptl_absorpt_correction_T_min 0.659
_exptl_absorpt_correction_type empirical
_exptl_absorpt_process_details 'Bruker SADABS (Bruker, 1999)'
_exptl_crystal_colour Orange
_exptl_crystal_density_diffrn 1.465
_exptl_crystal_density_method 'not measured'
_exptl_crystal_description Prismatic
_exptl_crystal_F_000 600
_exptl_crystal_size_max 0.20
_exptl_crystal_size_mid 0.05
_exptl_crystal_size_min 0.05
_platon_squeeze_details
;
;
_refine_diff_density_max 0.927
_refine_diff_density_min -0.957
_refine_diff_density_rms 0.098
_refine_ls_extinction_method none
_refine_ls_goodness_of_fit_ref 1.020
_refine_ls_hydrogen_treatment mixed
_refine_ls_matrix_type full
_refine_ls_number_parameters 75
_refine_ls_number_reflns 1935
_refine_ls_number_restraints 1
_refine_ls_restrained_S_all 1.020
_refine_ls_R_factor_all 0.0615
_refine_ls_R_factor_gt 0.0572
_refine_ls_shift/su_max 0.013
_refine_ls_shift/su_mean 0.002
_refine_ls_structure_factor_coef Fsqd
_refine_ls_weighting_details 'calc w=1/[\s^2^(Fo^2^)+(0.0964P)^2^+1.7477P] where P=(Fo^2^+2Fc^2^)/3'
_refine_ls_weighting_scheme calc
_refine_ls_wR_factor_gt 0.1537
_refine_ls_wR_factor_ref 0.1576
_reflns_number_gt 1731
_reflns_number_total 1935
_reflns_threshold_expression >2sigma(I)
_cod_data_source_file om400387c_si_001.cif
_cod_data_source_block tfcsi1
_cod_depositor_comments
;
The following automatic conversions were performed:

'_symmetry_cell_setting' value 'Hexagonal' changed to 'hexagonal'
according to /home/saulius/struct/CIF-dictionaries/cif_core.dic
dictionary named 'cif_core.dic' version 2.4.2 from
2011-04-26.

'_exptl_absorpt_correction_type' value 'Empirical'
changed to 'empirical' according to
/home/saulius/struct/CIF-dictionaries/cif_core.dic dictionary named
'cif_core.dic' version 2.4.2 from 2011-04-26.

Automatic conversion script
Id: cif_fix_values 1891 2012-01-12 08:04:46Z andrius 
;
_cod_database_code 4081508

loop_
_symmetry_equiv_pos_as_xyz
'x, y, z'
'-y, x-y, z'
'-x+y, -x, z'
'-x, -y, -z'
'y, -x+y, -z'
'x-y, x, -z'

loop_
_atom_site_label
_atom_site_type_symbol
_atom_site_fract_x
_atom_site_fract_y
_atom_site_fract_z
_atom_site_U_iso_or_equiv
_atom_site_adp_type
_atom_site_occupancy
_atom_site_symmetry_multiplicity
_atom_site_calc_flag
_atom_site_refinement_flags
C10 C 0.6474(2) 0.21446(19) 0.2676(6) 0.0387(9) Uani 1 1 d G
C11 C 0.6664(3) 0.1952(2) 0.4899(5) 0.0461(11) Uani 1 1 d G
H11 H 0.6937 0.2398 0.6060 0.055 Uiso 1 1 calc R
C12 C 0.6364(3) 0.0959(3) 0.5037(6) 0.0581(14) Uani 1 1 d G
H12 H 0.6407 0.0641 0.6304 0.070 Uiso 1 1 calc R
C13 C 0.5989(3) 0.05376(18) 0.2899(7) 0.0610(16) Uani 1 1 d G
H13 H 0.5742 -0.0105 0.2521 0.073 Uiso 1 1 calc R
C14 C 0.6056(3) 0.1270(3) 0.1441(5) 0.0528(13) Uani 1 1 d G
H14 H 0.5861 0.1191 -0.0061 0.063 Uiso 1 1 calc R
C15 C 0.8717(6) 0.2615(5) 0.1450(16) 0.052(3) Uiso 0.573(15) 1 d PG
H15 H 0.8912 0.3254 0.1126 0.062 Uiso 0.573(15) 1 calc PR
C16 C 0.8813(6) 0.2254(7) 0.3563(11) 0.051(3) Uiso 0.573(15) 1 d PG
H16 H 0.9082 0.2613 0.4864 0.062 Uiso 0.573(15) 1 calc PR
C17 C 0.8427(7) 0.1246(7) 0.3338(15) 0.056(3) Uiso 0.573(15) 1 d PG
H17 H 0.8398 0.0831 0.4467 0.067 Uiso 0.573(15) 1 calc PR
C18 C 0.8091(6) 0.0986(5) 0.1088(18) 0.059(3) Uiso 0.573(15) 1 d PG
H18 H 0.7805 0.0369 0.0484 0.071 Uiso 0.573(15) 1 calc PR
C19 C 0.8271(6) 0.1832(8) -0.0079(9) 0.060(3) Uiso 0.573(15) 1 d PG
H19 H 0.8122 0.1867 -0.1581 0.072 Uiso 0.573(15) 1 calc PR
C15B C 0.8799(8) 0.2646(6) 0.237(2) 0.058(4) Uiso 0.427(15) 1 d PG
H15B H 0.9067 0.3274 0.2893 0.069 Uiso 0.427(15) 1 calc PR
C16B C 0.8697(9) 0.1846(11) 0.3614(13) 0.062(4) Uiso 0.427(15) 1 d PG
H16B H 0.8888 0.1857 0.5102 0.074 Uiso 0.427(15) 1 calc PR
C17B C 0.8254(8) 0.1025(6) 0.219(2) 0.054(3) Uiso 0.427(15) 1 d PG
H17B H 0.8104 0.0405 0.2584 0.065 Uiso 0.427(15) 1 calc PR
C18B C 0.8082(7) 0.1318(8) 0.0064(16) 0.046(3) Uiso 0.427(15) 1 d PG
H18B H 0.7798 0.0924 -0.1182 0.055 Uiso 0.427(15) 1 calc PR
C19B C 0.8418(8) 0.2320(8) 0.0172(18) 0.051(4) Uiso 0.427(15) 1 d PG
H19B H 0.8394 0.2696 -0.0991 0.061 Uiso 0.427(15) 1 calc PR
Fe1 Fe 0.73845(4) 0.16022(4) 0.25620(13) 0.0401(2) Uani 1 1 d .
Si1A Si 0.6667 0.3333 0.1643(4) 0.0409(5) Uani 1 3 d SD
H1 H 0.6667 0.3333 -0.091(3) 0.09(4) Uiso 1 3 d SD

loop_
_atom_site_aniso_label
_atom_site_aniso_U_11
_atom_site_aniso_U_22
_atom_site_aniso_U_33
_atom_site_aniso_U_23
_atom_site_aniso_U_13
_atom_site_aniso_U_12
C10 0.035(2) 0.037(2) 0.041(2) -0.005(2) 0.001(2) 0.0166(16)
C11 0.049(3) 0.045(3) 0.044(2) -0.001(2) 0.008(2) 0.023(2)
C12 0.064(4) 0.056(3) 0.061(3) 0.015(3) 0.021(3) 0.035(3)
C13 0.044(3) 0.038(2) 0.091(5) -0.003(3) 0.016(3) 0.014(2)
C14 0.046(3) 0.051(3) 0.061(3) -0.013(3) -0.004(2) 0.024(3)
Fe1 0.0366(4) 0.0380(4) 0.0442(4) -0.0037(3) 0.0015(3) 0.0175(3)
Si1A 0.0448(7) 0.0448(7) 0.0330(10) 0.000 0.000 0.0224(4)

loop_
_atom_type_symbol
_atom_type_description
_atom_type_scat_dispersion_real
_atom_type_scat_dispersion_imag
_atom_type_scat_source
C C 0.0033 0.0016 'International Tables Vol C Tables 4.2.6.8 and 6.1.1.4'
H H 0.0000 0.0000 'International Tables Vol C Tables 4.2.6.8 and 6.1.1.4'
Si Si 0.0817 0.0704 'International Tables Vol C Tables 4.2.6.8 and 6.1.1.4'
Fe Fe 0.3463 0.8444 'International Tables Vol C Tables 4.2.6.8 and 6.1.1.4'

loop_
_geom_angle_atom_site_label_1
_geom_angle_atom_site_label_2
_geom_angle_atom_site_label_3
_geom_angle
_geom_angle_site_symmetry_1
_geom_angle_site_symmetry_3
C11 C10 C14 108.0 . .
C11 C10 Si1A 125.4(2) . .
C14 C10 Si1A 126.5(2) . .
C11 C10 Fe1 70.12(14) . .
C14 C10 Fe1 69.26(14) . .
Si1A C10 Fe1 129.28(18) . .
C10 C11 C12 108.0 . .
C10 C11 Fe1 69.35(14) . .
C12 C11 Fe1 69.63(13) . .
C13 C12 C11 108.0 . .
C13 C12 Fe1 69.22(14) . .
C11 C12 Fe1 69.91(13) . .
C14 C13 C12 108.0 . .
C14 C13 Fe1 69.45(14) . .
C12 C13 Fe1 70.16(14) . .
C13 C14 C10 108.0 . .
C13 C14 Fe1 69.76(13) . .
C10 C14 Fe1 70.01(13) . .
C16 C15 C19 108.0 . .
C16 C15 C16B 17.0(3) . .
C19 C15 C16B 91.0(3) . .
C16 C15 C18B 92.2(3) . .
C19 C15 C18B 15.8(3) . .
C16B C15 C18B 75.3(3) . .
C16 C15 Fe1 71.1(3) . .
C19 C15 Fe1 68.7(3) . .
C16B C15 Fe1 64.2(5) . .
C18B C15 Fe1 60.8(3) . .
C17 C16 C15 108.0 . .
C17 C16 C17B 20.5(3) . .
C15 C16 C17B 87.5(3) . .
C17 C16 Fe1 69.9(3) . .
C15 C16 Fe1 68.6(3) . .
C17B C16 Fe1 61.6(4) . .
C18 C17 C16 108.0 . .
C18 C17 C18B 18.0(2) . .
C16 C17 C18B 90.0(2) . .
C18 C17 Fe1 68.5(3) . .
C16 C17 Fe1 70.1(3) . .
C18B C17 Fe1 59.5(3) . .
C17 C18 C19 108.0 . .
C17 C18 C16B 23.5(3) . .
C19 C18 C16B 84.5(3) . .
C17 C18 C19B 94.6(3) . .
C19 C18 C19B 13.6(3) . .
C16B C18 C19B 71.2(3) . .
C17 C18 Fe1 71.1(3) . .
C19 C18 Fe1 68.9(3) . .
C16B C18 Fe1 61.7(4) . .
C19B C18 Fe1 60.6(3) . .
C18 C19 C15 108.0 . .
C18 C19 C15B 95.6(3) . .
C15 C19 C15B 12.4(3) . .
C18 C19 C17B 19.1(3) . .
C15 C19 C17B 88.9(3) . .
C15B C19 C17B 76.6(3) . .
C18 C19 Fe1 70.2(3) . .
C15 C19 Fe1 70.5(3) . .
C15B C19 Fe1 63.6(4) . .
C17B C19 Fe1 63.2(4) . .
C16B C15B C19B 108.0 . .
C16B C15B C19 87.9(3) . .
C19B C15B C19 20.2(3) . .
C16B C15B Fe1 69.5(4) . .
C19B C15B Fe1 69.7(4) . .
C19 C15B Fe1 62.3(4) . .
C15B C16B C17B 108.0 . .
C15B C16B C15 15.6(3) . .
C17B C16B C15 92.6(3) . .
C15B C16B C18 91.9(3) . .
C17B C16B C18 16.1(3) . .
C15 C16B C18 76.5(3) . .
C15B C16B Fe1 69.8(4) . .
C17B C16B Fe1 69.5(4) . .
C15 C16B Fe1 64.5(4) . .
C18 C16B Fe1 61.6(4) . .
C18B C17B C16B 108.0 . .
C18B C17B C19 20.6(3) . .
C16B C17B C19 87.5(3) . .
C18B C17B C16 96.0(3) . .
C16B C17B C16 12.0(3) . .
C19 C17B C16 75.5(3) . .
C18B C17B Fe1 69.7(4) . .
C16B C17B Fe1 69.7(4) . .
C19 C17B Fe1 62.3(4) . .
C16 C17B Fe1 63.6(4) . .
C17B C18B C19B 108.0 . .
C17B C18B C15 84.1(3) . .
C19B C18B C15 23.9(3) . .
C17B C18B C17 14.6(3) . .
C19B C18B C17 93.5(3) . .
C15 C18B C17 69.7(2) . .
C17B C18B Fe1 69.6(4) . .
C19B C18B Fe1 69.8(4) . .
C15 C18B Fe1 61.1(3) . .
C17 C18B Fe1 61.1(3) . .
C18B C19B C15B 108.0 . .
C18B C19B C18 19.1(3) . .
C15B C19B C18 88.9(3) . .
C18B C19B Fe1 69.5(4) . .
C15B C19B Fe1 69.7(4) . .
C18 C19B Fe1 60.4(3) . .
C19 Fe1 C14 110.2(2) . .
C19 Fe1 C18 40.94(14) . .
C14 Fe1 C18 119.9(3) . .
C19 Fe1 C17B 54.5(3) . .
C14 Fe1 C17B 135.5(4) . .
C18 Fe1 C17B 19.6(3) . .
C19 Fe1 C13 127.4(3) . .
C14 Fe1 C13 40.80(7) . .
C18 Fe1 C13 106.3(2) . .
C17B Fe1 C13 110.2(3) . .
C19 Fe1 C18B 20.6(3) . .
C14 Fe1 C18B 109.0(3) . .
C18 Fe1 C18B 23.0(3) . .
C17B Fe1 C18B 40.75(16) . .
C13 Fe1 C18B 112.3(3) . .
C19 Fe1 C16B 68.6(3) . .
C14 Fe1 C16B 176.1(4) . .
C18 Fe1 C16B 56.7(3) . .
C17B Fe1 C16B 40.75(19) . .
C13 Fe1 C16B 136.8(4) . .
C18B Fe1 C16B 68.5(2) . .
C19 Fe1 C15 40.87(14) . .
C14 Fe1 C15 130.3(3) . .
C18 Fe1 C15 68.47(18) . .
C17B Fe1 C15 69.2(3) . .
C13 Fe1 C15 166.8(3) . .
C18B Fe1 C15 58.1(3) . .
C16B Fe1 C15 51.3(3) . .
C19 Fe1 C19B 20.2(3) . .
C14 Fe1 C19B 111.8(3) . .
C18 Fe1 C19B 59.0(3) . .
C17B Fe1 C19B 68.5(2) . .
C13 Fe1 C19B 141.6(4) . .
C18B Fe1 C19B 40.69(16) . .
C16B Fe1 C19B 68.5(2) . .
C15 Fe1 C19B 25.3(3) . .
C19 Fe1 C10 122.5(3) . .
C14 Fe1 C10 40.74(6) . .
C18 Fe1 C10 155.8(3) . .
C17B Fe1 C10 175.4(4) . .
C13 Fe1 C10 68.47(8) . .
C18B Fe1 C10 135.2(4) . .
C16B Fe1 C10 143.1(4) . .
C15 Fe1 C10 111.0(2) . .
C19B Fe1 C10 109.6(3) . .
C19 Fe1 C15B 54.1(3) . .
C14 Fe1 C15B 141.8(4) . .
C18 Fe1 C15B 73.4(3) . .
C17B Fe1 C15B 68.5(2) . .
C13 Fe1 C15B 177.2(4) . .
C18B Fe1 C15B 68.5(2) . .
C16B Fe1 C15B 40.69(19) . .
C15 Fe1 C15B 15.6(3) . .
C19B Fe1 C15B 40.65(17) . .
C10 Fe1 C15B 113.0(3) . .
C19 Fe1 C12 163.2(3) . .
C14 Fe1 C12 68.42(8) . .
C18 Fe1 C12 124.1(3) . .
C17B Fe1 C12 113.9(3) . .
C13 Fe1 C12 40.62(7) . .
C18B Fe1 C12 142.7(4) . .
C16B Fe1 C12 111.6(3) . .
C15 Fe1 C12 152.3(3) . .
C19B Fe1 C12 176.6(4) . .
C10 Fe1 C12 68.24(8) . .
C15B Fe1 C12 137.2(4) . .
C10 Si1A C10 109.92(13) . 2_655
C10 Si1A C10 109.92(13) . 3_665
C10 Si1A C10 109.92(13) 2_655 3_665

loop_
_geom_bond_atom_site_label_1
_geom_bond_atom_site_label_2
_geom_bond_distance
_geom_bond_site_symmetry_2
C10 C11 1.4200 .
C10 C14 1.4200 .
C10 Si1A 1.878(3) .
C10 Fe1 2.045(3) .
C11 C12 1.4200 .
C11 Fe1 2.055(3) .
C12 C13 1.4200 .
C12 Fe1 2.051(4) .
C13 C14 1.4200 .
C13 Fe1 2.039(4) .
C14 Fe1 2.035(4) .
C15 C16 1.4200 .
C15 C19 1.4200 .
C15 C16B 1.770(10) .
C15 C18B 1.983(8) .
C15 Fe1 2.045(7) .
C16 C17 1.4200 .
C16 C17B 1.894(9) .
C16 Fe1 2.077(7) .
C17 C18 1.4200 .
C17 C18B 2.036(8) .
C17 Fe1 2.073(8) .
C18 C19 1.4200 .
C18 C16B 1.936(9) .
C18 C19B 2.010(8) .
C18 Fe1 2.039(8) .
C19 C15B 1.849(9) .
C19 C17B 1.858(8) .
C19 Fe1 2.021(8) .
C15B C16B 1.4200 .
C15B C19B 1.4200 .
C15B Fe1 2.044(10) .
C16B C17B 1.4200 .
C16B Fe1 2.041(10) .
C17B C18B 1.4200 .
C17B Fe1 2.038(10) .
C18B C19B 1.4200 .
C18B Fe1 2.040(9) .
C19B Fe1 2.044(9) .
Si1A C10 1.878(3) 2_655
Si1A C10 1.878(3) 3_665

loop_
_platon_squeeze_void_nr
_platon_squeeze_void_average_x
_platon_squeeze_void_average_y
_platon_squeeze_void_average_z
_platon_squeeze_void_volume
_platon_squeeze_void_count_electrons
_platon_squeeze_void_content
1 0.000 0.000 -0.017 128 40 ' '
